data_1535865
loop_
_publ_author_name
'Uhrlandt, S.'
'Meyer, G.'

_publ_section_title
;
 Trigonal-bipyramidale Cluster mit interstitiellen C2-Hanteln in den
 Chloriden K (M5 (C2)) Cl10 (M= La, Ce, Pr) und Rb (M5 (C2)) Cl10 (M= Pr,
 Nd)
;
_journal_name_full 'Zeitschrift fuer Anorganische und Allgemeine Chemie'
_journal_page_first 1872
_journal_page_last 1878
_journal_volume 620
_journal_year 1994
_chemical_formula_sum 'C2 Cl9.98 Nd5 Rb0.9'
_chemical_name_systematic 'Rb.9 (Nd5 (C2)) Cl9.98'
_space_group_IT_number 176
_symmetry_space_group_name_Hall '-P 6c'
_symmetry_space_group_name_H-M 'P 63/m'
_cell_angle_alpha 90
_cell_angle_beta 90
_cell_angle_gamma 120
_cell_formula_units_Z 2
_cell_length_a 8.398
_cell_length_b 8.398
_cell_length_c 14.88
_cell_volume 908.836
_citation_journal_id_ASTM ZAACAB
_cod_data_source_file Uhrlandt_ZAACAB_1994_1665.cif
_cod_data_source_block C2Cl9.98Nd5Rb0.9
_cod_original_cell_volume 908.8355
_cod_database_code 1535865

loop_
_symmetry_equiv_pos_as_xyz
x,y,z
x-y,x,z+1/2
-y,x-y,z
-x,-y,z+1/2
-x+y,-x,z
y,-x+y,z+1/2
-x,-y,-z
-x+y,-x,-z-1/2
y,-x+y,-z
x,y,-z-1/2
x-y,x,-z
-y,x-y,-z-1/2

loop_
_atom_site_label
_atom_site_type_symbol
_atom_site_fract_x
_atom_site_fract_y
_atom_site_fract_z
_atom_site_occupancy
_atom_site_U_iso_or_equiv
Rb1 Rb 0 0 0.5511 0.45 0.0
Nd1 Nd+2 0.3333 0.6667 0.9518 1 0.0
Cl3 Cl-1 0.6667 0.3333 0.812 0.49 0.0
Cl2 Cl-1 0.2406 0.2535 0.25 1 0.0
Nd2 Nd+2 0.4174 0.0371 0.25 1 0.0
Cl1 Cl-1 0.3618 0.3435 0.5658 1 0.0
C1 C 0.6667 0.3333 0.2 1 0.0
